data_1503548
loop_
_publ_author_name
'Wu, Biao'
'Jia, Chuandong'
'Wang, Xiaolei'
'Li, Shaoguang'
'Huang, Xiaojuan'
'Yang, Xiao-Juan'

_publ_section_title
;
 Chloride coordination by oligoureas: from mononuclear crescents to
 dinuclear foldamers.
;
_journal_issue 3
_journal_name_full 'Organic letters'
_journal_page_first 684
_journal_page_last 687
_journal_paper_doi 10.1021/ol2031153
_journal_volume 14
_journal_year 2012
_chemical_formula_sum 'C82 H117 Cl2 N16 O10.5'
_chemical_formula_weight 1565.82
_chemical_name_systematic
; 
 ? 
;
_space_group_IT_number 2
_symmetry_cell_setting triclinic
_symmetry_space_group_name_Hall '-P 1'
_symmetry_space_group_name_H-M 'P -1'
_atom_sites_solution_hydrogens geom
_atom_sites_solution_primary direct
_atom_sites_solution_secondary difmap
_audit_creation_method SHELXL-97
_cell_angle_alpha 85.928(2)
_cell_angle_beta 86.382(2)
_cell_angle_gamma 71.005(2)
_cell_formula_units_Z 2
_cell_length_a 13.469(2)
_cell_length_b 13.882(2)
_cell_length_c 24.624(4)
_cell_measurement_reflns_used 6394
_cell_measurement_temperature 296(2)
_cell_measurement_theta_max 22.72
_cell_measurement_theta_min 2.21
_cell_volume 4338.5(11)
_computing_cell_refinement 'Bruker SAINT'
_computing_data_collection 'Bruker APEX 2'
_computing_data_reduction 'Bruker SAINT'
_computing_molecular_graphics 'Bruker SHEXLTL'
_computing_publication_material 'Bruker SHEXLTL'
_computing_structure_refinement 'SHELXL-97 (Sheldrick, 1997)'
_computing_structure_solution 'SHELXS-97 (Sheldrick, 1990)'
_diffrn_ambient_temperature 296(2)
_diffrn_measured_fraction_theta_full 0.979
_diffrn_measured_fraction_theta_max 0.979
_diffrn_measurement_device_type 'Bruker APEX II CCD'
_diffrn_measurement_method '\f and \w scans'
_diffrn_radiation_monochromator graphite
_diffrn_radiation_source 'fine-focus sealed tube'
_diffrn_radiation_type MoK\a
_diffrn_radiation_wavelength 0.71073
_diffrn_reflns_av_R_equivalents 0.0336
_diffrn_reflns_av_sigmaI/netI 0.0578
_diffrn_reflns_limit_h_max 16
_diffrn_reflns_limit_h_min -16
_diffrn_reflns_limit_k_max 16
_diffrn_reflns_limit_k_min -16
_diffrn_reflns_limit_l_max 26
_diffrn_reflns_limit_l_min -29
_diffrn_reflns_number 28970
_diffrn_reflns_theta_full 25.03
_diffrn_reflns_theta_max 25.03
_diffrn_reflns_theta_min 1.55
_exptl_absorpt_coefficient_mu 0.140
_exptl_absorpt_correction_T_max 0.9726
_exptl_absorpt_correction_T_min 0.9335
_exptl_absorpt_correction_type multi-scan
_exptl_absorpt_process_details SADABS
_exptl_crystal_colour Yellow
_exptl_crystal_density_diffrn 1.199
_exptl_crystal_density_method 'not measured'
_exptl_crystal_description block
_exptl_crystal_F_000 1678
_exptl_crystal_size_max 0.50
_exptl_crystal_size_mid 0.40
_exptl_crystal_size_min 0.20
_refine_diff_density_max 0.842
_refine_diff_density_min -0.411
_refine_diff_density_rms 0.080
_refine_ls_extinction_coef 0.0061(13)
_refine_ls_extinction_expression Fc^*^=kFc[1+0.001xFc^2^\l^3^/sin(2\q)]^-1/4^
_refine_ls_extinction_method SHELXL
_refine_ls_goodness_of_fit_ref 1.025
_refine_ls_hydrogen_treatment constr
_refine_ls_matrix_type full
_refine_ls_number_parameters 1010
_refine_ls_number_reflns 15014
_refine_ls_number_restraints 42
_refine_ls_restrained_S_all 1.036
_refine_ls_R_factor_all 0.1409
_refine_ls_R_factor_gt 0.0837
_refine_ls_shift/su_max 0.009
_refine_ls_shift/su_mean 0.000
_refine_ls_structure_factor_coef Fsqd
_refine_ls_weighting_details 'calc w=1/[\s^2^(Fo^2^)+(0.1943P)^2^+0.1994P] where P=(Fo^2^+2Fc^2^)/3'
_refine_ls_weighting_scheme calc
_refine_ls_wR_factor_gt 0.2521
_refine_ls_wR_factor_ref 0.3055
_reflns_number_gt 8083
_reflns_number_total 15014
_reflns_threshold_expression >2sigma(I)
_cod_data_source_file ol2031153_si_002.cif
_cod_data_source_block L6uCla
_cod_depositor_comments
;
The following automatic conversions were performed:
'_atom_site_symetry_multiplicity' tag replaced with
'_atom_site_symmetry_multiplicity'.

Automatic conversion script
Id: cif_correct_tags 1440 2010-10-19 06:21:57Z saulius 

The following automatic conversions were performed:

'_symmetry_cell_setting' value 'Triclinic' changed to 'triclinic'
according to /home/saulius/struct/CIF-dictionaries/cif_core.dic
dictionary named 'cif_core.dic' version 2.4.1 from
2010-06-29.

'_exptl_absorpt_correction_type' value 'Multi-scan'
changed to 'multi-scan' according to
/home/saulius/struct/CIF-dictionaries/cif_core.dic dictionary named
'cif_core.dic' version 2.4.1 from 2010-06-29.

Automatic conversion script
Id: cif_fix_values 1715 2011-07-08 13:25:40Z adriana 
;
_cod_original_cell_volume 4338.5(12)
_cod_original_sg_symbol_H-M P-1
_cod_original_formula_sum 'C82 H117 Cl2 N16 O10.50'
_cod_database_code 1503548

loop_
_symmetry_equiv_pos_as_xyz
'x, y, z'
'-x, -y, -z'

loop_
_atom_site_label
_atom_site_type_symbol
_atom_site_fract_x
_atom_site_fract_y
_atom_site_fract_z
_atom_site_U_iso_or_equiv
_atom_site_adp_type
_atom_site_occupancy
_atom_site_symmetry_multiplicity
_atom_site_calc_flag
_atom_site_refinement_flags
_atom_site_disorder_assembly
_atom_site_disorder_group
Cl1 Cl 0.45798(9) 0.80998(7) 0.22229(4) 0.0724(3) Uani 1 1 d . . .
Cl2 Cl 0.37395(8) 0.57570(7) 0.27325(4) 0.0695(3) Uani 1 1 d . . .
O1 O 0.2590(5) 0.7839(4) -0.1020(2) 0.181(3) Uani 1 1 d . . .
O2 O 0.1952(4) 0.9222(4) -0.06308(19) 0.1402(16) Uani 1 1 d . . .
O3 O 0.6240(3) 0.5312(3) 0.09446(13) 0.1193(14) Uani 1 1 d . . .
O4 O 0.6218(2) 0.5404(2) 0.37231(11) 0.0760(8) Uani 1 1 d . . .
O5 O 0.1950(3) 0.9297(2) 0.35181(15) 0.0952(10) Uani 1 1 d . . .
O6 O 0.1113(3) 0.6990(3) 0.13331(17) 0.1127(12) Uani 1 1 d . . .
O7 O 0.4917(4) 0.2370(3) 0.1809(2) 0.168(2) Uani 1 1 d . . .
O8 O 0.4211(2) 0.3175(2) 0.38387(12) 0.0797(8) Uani 1 1 d . . .
O9 O 0.0311(5) 0.5729(5) 0.5647(3) 0.206(3) Uani 1 1 d . . .
O10 O 0.1019(4) 0.6755(4) 0.59045(19) 0.1350(15) Uani 1 1 d . . .
N1 N 0.2526(4) 0.8339(4) -0.0638(2) 0.1110(14) Uani 1 1 d . . .
N2 N 0.4864(3) 0.6686(3) 0.12042(14) 0.0820(10) Uani 1 1 d . . .
H2 H 0.4638 0.7053 0.1481 0.098 Uiso 1 1 calc R . .
N3 N 0.5817(3) 0.5572(3) 0.18367(14) 0.0757(9) Uani 1 1 d . . .
H3 H 0.5319 0.5919 0.2051 0.091 Uiso 1 1 calc R . .
N4 N 0.6336(2) 0.5967(2) 0.28312(13) 0.0665(8) Uani 1 1 d . . .
H4 H 0.6209 0.6510 0.2620 0.080 Uiso 1 1 calc R . .
N5 N 0.5255(3) 0.7016(2) 0.34396(13) 0.0707(9) Uani 1 1 d . . .
H5 H 0.5081 0.7433 0.3160 0.085 Uiso 1 1 calc R . .
N6 N 0.3119(3) 0.7703(3) 0.35547(15) 0.0825(10) Uani 1 1 d . . .
H6 H 0.3311 0.7124 0.3406 0.099 Uiso 1 1 calc R . .
N7 N 0.1867(3) 0.8134(3) 0.29253(16) 0.0795(10) Uani 1 1 d . . .
H7 H 0.2034 0.7487 0.2894 0.095 Uiso 1 1 calc R . .
N8 N 0.2074(3) 0.7566(3) 0.18738(16) 0.0847(11) Uani 1 1 d . . .
H8 H 0.2685 0.7446 0.2000 0.102 Uiso 1 1 calc R . .
N9 N 0.2779(3) 0.6010(3) 0.15133(16) 0.0832(10) Uani 1 1 d . . .
H9 H 0.3300 0.5956 0.1711 0.100 Uiso 1 1 calc R . .
N10 N 0.3891(3) 0.4023(3) 0.18576(15) 0.0807(10) Uani 1 1 d . . .
H10 H 0.3660 0.4505 0.2080 0.097 Uiso 1 1 calc R . .
N11 N 0.5041(3) 0.3245(2) 0.25173(14) 0.0715(9) Uani 1 1 d . . .
H11 H 0.4752 0.3800 0.2682 0.086 Uiso 1 1 calc R . .
N12 N 0.5610(3) 0.3639(2) 0.35260(14) 0.0692(9) Uani 1 1 d . . .
H12 H 0.5858 0.4139 0.3481 0.083 Uiso 1 1 calc R . .
N13 N 0.4433(3) 0.4614(2) 0.41451(13) 0.0661(8) Uani 1 1 d . . .
H13 H 0.4846 0.4977 0.4112 0.079 Uiso 1 1 calc R . .
N14 N 0.1021(4) 0.6080(4) 0.5623(2) 0.1198(16) Uani 1 1 d . . .
N15 N 0.8081(3) 0.7670(3) 0.13630(19) 0.0920(12) Uani 1 1 d . . .
N16 N 0.2521(3) 0.1872(3) 0.31125(16) 0.0821(10) Uani 1 1 d . . .
C1 C 0.3169(4) 0.7881(4) -0.01724(19) 0.0877(13) Uani 1 1 d . . .
C2 C 0.3016(4) 0.8438(4) 0.0288(2) 0.0959(15) Uani 1 1 d . . .
H2A H 0.2513 0.9082 0.0298 0.115 Uiso 1 1 calc R . .
C3 C 0.3611(4) 0.8031(4) 0.0725(2) 0.0881(13) Uani 1 1 d . . .
H3A H 0.3521 0.8409 0.1032 0.106 Uiso 1 1 calc R . .
C4 C 0.4345(3) 0.7068(4) 0.07223(17) 0.0744(11) Uani 1 1 d . . .
C5 C 0.4500(4) 0.6512(4) 0.0259(2) 0.0942(15) Uani 1 1 d . . .
H5A H 0.5002 0.5868 0.0249 0.113 Uiso 1 1 calc R . .
C6 C 0.3896(4) 0.6931(4) -0.0189(2) 0.0993(16) Uani 1 1 d . . .
H6A H 0.3987 0.6564 -0.0500 0.119 Uiso 1 1 calc R . .
C7 C 0.5688(3) 0.5800(4) 0.12947(18) 0.0771(12) Uani 1 1 d . . .
C8 C 0.6664(3) 0.4839(3) 0.20898(17) 0.0663(10) Uani 1 1 d . . .
C9 C 0.6920(3) 0.5035(3) 0.26038(17) 0.0675(10) Uani 1 1 d . . .
C10 C 0.7745(3) 0.4337(3) 0.28601(19) 0.0776(12) Uani 1 1 d . . .
H10A H 0.7927 0.4471 0.3198 0.093 Uiso 1 1 calc R . .
C11 C 0.8307(4) 0.3442(4) 0.2626(2) 0.0940(15) Uani 1 1 d . . .
H11A H 0.8859 0.2972 0.2808 0.113 Uiso 1 1 calc R . .
C12 C 0.8056(4) 0.3236(4) 0.2120(2) 0.0962(15) Uani 1 1 d . . .
H12A H 0.8436 0.2631 0.1961 0.115 Uiso 1 1 calc R . .
C13 C 0.7242(4) 0.3934(3) 0.1858(2) 0.0822(12) Uani 1 1 d . . .
H13A H 0.7074 0.3799 0.1517 0.099 Uiso 1 1 calc R . .
C14 C 0.5956(3) 0.6080(3) 0.33571(17) 0.0654(10) Uani 1 1 d . . .
C15 C 0.4785(4) 0.7361(3) 0.39538(16) 0.0708(11) Uani 1 1 d . . .
C16 C 0.3698(4) 0.7796(3) 0.39948(17) 0.0762(12) Uani 1 1 d . . .
C17 C 0.3214(4) 0.8267(4) 0.4467(2) 0.0927(14) Uani 1 1 d . . .
H17 H 0.2491 0.8591 0.4492 0.111 Uiso 1 1 calc R . .
C18 C 0.3848(6) 0.8240(4) 0.4905(2) 0.1041(18) Uani 1 1 d . . .
H18 H 0.3539 0.8546 0.5225 0.125 Uiso 1 1 calc R . .
C19 C 0.4911(6) 0.7771(4) 0.4867(2) 0.0982(16) Uani 1 1 d . . .
H19 H 0.5312 0.7755 0.5163 0.118 Uiso 1 1 calc R . .
C20 C 0.5402(4) 0.7319(4) 0.43945(18) 0.0860(13) Uani 1 1 d . . .
H20 H 0.6125 0.6996 0.4372 0.103 Uiso 1 1 calc R . .
C21 C 0.2282(3) 0.8449(3) 0.33458(19) 0.0739(11) Uani 1 1 d . . .
C22 C 0.1194(3) 0.8770(3) 0.2541(2) 0.0812(13) Uani 1 1 d . . .
C23 C 0.1287(3) 0.8475(3) 0.2005(2) 0.0813(13) Uani 1 1 d . . .
C24 C 0.0636(4) 0.9087(4) 0.1621(3) 0.1050(17) Uani 1 1 d . . .
H24 H 0.0708 0.8892 0.1264 0.126 Uiso 1 1 calc R . .
C25 C -0.0120(4) 0.9984(5) 0.1758(4) 0.117(2) Uani 1 1 d . . .
H25 H -0.0570 1.0384 0.1499 0.140 Uiso 1 1 calc R . .
C26 C -0.0197(4) 1.0272(5) 0.2275(4) 0.119(2) Uani 1 1 d . . .
H26 H -0.0692 1.0890 0.2364 0.143 Uiso 1 1 calc R . .
C27 C 0.0434(4) 0.9682(4) 0.2676(3) 0.1000(16) Uani 1 1 d . . .
H27 H 0.0352 0.9891 0.3031 0.120 Uiso 1 1 calc R . .
C28 C 0.1926(4) 0.6853(4) 0.15540(19) 0.0814(12) Uani 1 1 d . . .
C29 C 0.2874(4) 0.5212(4) 0.11698(19) 0.0839(13) Uani 1 1 d . . .
C30 C 0.3438(4) 0.4198(4) 0.13408(18) 0.0805(13) Uani 1 1 d . . .
C31 C 0.3528(5) 0.3433(5) 0.0994(2) 0.1106(18) Uani 1 1 d . . .
H31 H 0.3888 0.2759 0.1100 0.133 Uiso 1 1 calc R . .
C32 C 0.3088(6) 0.3661(7) 0.0493(3) 0.134(2) Uani 1 1 d . . .
H32 H 0.3155 0.3136 0.0264 0.161 Uiso 1 1 calc R . .
C33 C 0.2566(6) 0.4621(8) 0.0329(2) 0.130(2) Uani 1 1 d . . .
H33 H 0.2279 0.4759 -0.0013 0.156 Uiso 1 1 calc R . .
C34 C 0.2450(5) 0.5401(5) 0.0660(2) 0.1092(17) Uani 1 1 d . . .
H34 H 0.2083 0.6066 0.0542 0.131 Uiso 1 1 calc R . .
C35 C 0.4647(4) 0.3176(4) 0.2035(2) 0.0821(13) Uani 1 1 d . . .
C36 C 0.5872(3) 0.2505(3) 0.27763(18) 0.0682(10) Uani 1 1 d . . .
C37 C 0.6157(3) 0.2712(3) 0.32722(18) 0.0691(10) Uani 1 1 d . . .
C38 C 0.6993(4) 0.2013(4) 0.3534(2) 0.0908(14) Uani 1 1 d . . .
H38 H 0.7170 0.2151 0.3872 0.109 Uiso 1 1 calc R . .
C39 C 0.7569(4) 0.1111(4) 0.3299(3) 0.1029(16) Uani 1 1 d . . .
H39 H 0.8144 0.0652 0.3470 0.124 Uiso 1 1 calc R . .
C40 C 0.7280(4) 0.0917(4) 0.2821(3) 0.1027(17) Uani 1 1 d . . .
H40 H 0.7645 0.0299 0.2669 0.123 Uiso 1 1 calc R . .
C41 C 0.6456(4) 0.1601(3) 0.2543(2) 0.0874(14) Uani 1 1 d . . .
H41 H 0.6296 0.1456 0.2202 0.105 Uiso 1 1 calc R . .
C42 C 0.4711(3) 0.3766(3) 0.38374(16) 0.0637(10) Uani 1 1 d . . .
C43 C 0.3578(3) 0.4944(3) 0.44969(16) 0.0638(10) Uani 1 1 d . . .
C44 C 0.3561(3) 0.5705(3) 0.48372(17) 0.0741(11) Uani 1 1 d . . .
H44 H 0.4117 0.5966 0.4821 0.089 Uiso 1 1 calc R . .
C45 C 0.2711(4) 0.6078(3) 0.52017(19) 0.0844(13) Uani 1 1 d . . .
H45 H 0.2696 0.6597 0.5425 0.101 Uiso 1 1 calc R . .
C46 C 0.1905(4) 0.5690(4) 0.5233(2) 0.0837(13) Uani 1 1 d . . .
C47 C 0.1911(4) 0.4941(5) 0.4909(3) 0.118(2) Uani 1 1 d . . .
H47 H 0.1354 0.4681 0.4933 0.142 Uiso 1 1 calc R . .
C48 C 0.2742(4) 0.4564(4) 0.4544(2) 0.1022(17) Uani 1 1 d . . .
H48 H 0.2743 0.4045 0.4325 0.123 Uiso 1 1 calc R . .
C49 C 0.2324(4) 0.2996(4) 0.2997(2) 0.0927(14) Uani 1 1 d . . .
H49A H 0.2696 0.3086 0.2657 0.111 Uiso 1 1 calc R . .
H49B H 0.2632 0.3241 0.3282 0.111 Uiso 1 1 calc R . .
C50 C 0.1186(5) 0.3667(4) 0.2957(3) 0.121(2) Uani 1 1 d . . .
H50A H 0.0814 0.3623 0.3304 0.145 Uiso 1 1 calc R . .
H50B H 0.0860 0.3417 0.2683 0.145 Uiso 1 1 calc R . .
C51 C 0.1082(10) 0.4811(8) 0.2805(5) 0.209(3) Uani 1 1 d . . .
H51A H 0.1568 0.4843 0.2502 0.251 Uiso 1 1 calc R . .
H51B H 0.0375 0.5172 0.2689 0.251 Uiso 1 1 calc R . .
C52 C 0.1287(9) 0.5284(8) 0.3239(5) 0.209(3) Uani 1 1 d . . .
H52A H 0.0894 0.5999 0.3210 0.313 Uiso 1 1 calc R . .
H52B H 0.2025 0.5197 0.3234 0.313 Uiso 1 1 calc R . .
H52C H 0.1086 0.4986 0.3574 0.313 Uiso 1 1 calc R . .
C53 C 0.1948(4) 0.1674(4) 0.3635(2) 0.0917(14) Uani 1 1 d . . .
H53A H 0.1200 0.1999 0.3592 0.110 Uiso 1 1 calc R . .
H53B H 0.2074 0.0945 0.3686 0.110 Uiso 1 1 calc R . .
C54 C 0.2241(5) 0.2035(5) 0.4140(2) 0.1149(18) Uani 1 1 d . . .
H54A H 0.3001 0.1834 0.4147 0.138 Uiso 1 1 calc R . .
H54B H 0.1968 0.2775 0.4130 0.138 Uiso 1 1 calc R . .
C55 C 0.1834(7) 0.1623(7) 0.4641(3) 0.159(3) Uani 1 1 d . . .
H55A H 0.1072 0.1858 0.4644 0.191 Uiso 1 1 calc R . .
H55B H 0.2072 0.0884 0.4639 0.191 Uiso 1 1 calc R . .
C56 C 0.2173(12) 0.1926(12) 0.5138(4) 0.260(6) Uani 1 1 d . . .
H56A H 0.2871 0.1489 0.5213 0.390 Uiso 1 1 calc R . .
H56B H 0.1701 0.1867 0.5438 0.390 Uiso 1 1 calc R . .
H56C H 0.2167 0.2620 0.5088 0.390 Uiso 1 1 calc R . .
C57 C 0.3689(4) 0.1372(4) 0.3144(2) 0.0881(14) Uani 1 1 d . . .
H57A H 0.3933 0.1677 0.3429 0.106 Uiso 1 1 calc R . .
H57B H 0.4021 0.1524 0.2803 0.106 Uiso 1 1 calc R . .
C58 C 0.4055(4) 0.0229(4) 0.3255(3) 0.119(2) Uani 1 1 d . . .
H58A H 0.3920 -0.0092 0.2943 0.142 Uiso 1 1 calc R . .
H58B H 0.3654 0.0060 0.3567 0.142 Uiso 1 1 calc R . .
C59 C 0.5223(5) -0.0193(4) 0.3368(4) 0.131(2) Uani 1 1 d . . .
H59A H 0.5616 0.0065 0.3083 0.157 Uiso 1 1 calc R . .
H59B H 0.5456 -0.0930 0.3359 0.157 Uiso 1 1 calc R . .
C60 C 0.5463(7) 0.0106(6) 0.3928(4) 0.167(3) Uani 1 1 d . . .
H60A H 0.5226 0.0836 0.3941 0.250 Uiso 1 1 calc R . .
H60B H 0.6207 -0.0154 0.3978 0.250 Uiso 1 1 calc R . .
H60C H 0.5105 -0.0177 0.4213 0.250 Uiso 1 1 calc R . .
C61 C 0.2097(4) 0.1416(5) 0.2665(2) 0.1091(18) Uani 1 1 d . . .
H61A H 0.2226 0.0697 0.2760 0.131 Uiso 1 1 calc R . .
H61B H 0.1342 0.1742 0.2660 0.131 Uiso 1 1 calc R . .
C62 C 0.2552(6) 0.1518(7) 0.2107(3) 0.154(3) Uani 1 1 d . . .
H62A H 0.3308 0.1190 0.2103 0.185 Uiso 1 1 calc R . .
H62B H 0.2414 0.2235 0.2000 0.185 Uiso 1 1 calc R . .
C63 C 0.2086(7) 0.1041(10) 0.1711(4) 0.198(5) Uani 1 1 d D . .
H63A H 0.2054 0.0401 0.1883 0.237 Uiso 1 1 calc R . .
H63B H 0.1366 0.1478 0.1668 0.237 Uiso 1 1 calc R . .
C64 C 0.2506(7) 0.0845(9) 0.1220(5) 0.229(6) Uani 1 1 d D . .
H64A H 0.2565 0.1460 0.1038 0.344 Uiso 1 1 calc R . .
H64B H 0.2069 0.0587 0.1018 0.344 Uiso 1 1 calc R . .
H64C H 0.3191 0.0346 0.1244 0.344 Uiso 1 1 calc R . .
C65 C 0.8188(4) 0.6557(4) 0.1302(3) 0.1077(17) Uani 1 1 d . . .
H65A H 0.7762 0.6350 0.1590 0.129 Uiso 1 1 calc R . .
H65B H 0.7902 0.6504 0.0958 0.129 Uiso 1 1 calc R . .
C66 C 0.9289(5) 0.5820(5) 0.1320(4) 0.139(2) Uani 1 1 d . . .
H66A H 0.9731 0.6053 0.1052 0.167 Uiso 1 1 calc R . .
H66B H 0.9557 0.5827 0.1676 0.167 Uiso 1 1 calc R . .
C67 C 0.9376(7) 0.4790(6) 0.1219(5) 0.191(4) Uani 1 1 d . . .
H67A H 0.9168 0.4788 0.0849 0.229 Uiso 1 1 calc R . .
H67B H 0.8866 0.4599 0.1460 0.229 Uiso 1 1 calc R . .
C68 C 1.0372(8) 0.4006(7) 0.1280(5) 0.218(5) Uani 1 1 d . . .
H68A H 1.0897 0.4181 0.1049 0.326 Uiso 1 1 calc R . .
H68B H 1.0322 0.3369 0.1179 0.326 Uiso 1 1 calc R . .
H68C H 1.0565 0.3944 0.1653 0.326 Uiso 1 1 calc R . .
C69 C 0.8750(4) 0.8030(4) 0.0918(2) 0.1048(16) Uani 1 1 d . . .
H69A H 0.9482 0.7640 0.0971 0.126 Uiso 1 1 calc R . .
H69B H 0.8666 0.8739 0.0971 0.126 Uiso 1 1 calc R . .
C70 C 0.8510(6) 0.7943(7) 0.0326(3) 0.145(2) Uani 1 1 d . . .
H70A H 0.7793 0.8363 0.0256 0.175 Uiso 1 1 calc R . .
H70B H 0.8578 0.7241 0.0265 0.175 Uiso 1 1 calc R . .
C71 C 0.9293(10) 0.8302(9) -0.0070(6) 0.214(5) Uani 1 1 d DU . .
H71A H 0.9072 0.8302 -0.0438 0.257 Uiso 1 1 calc R . .
H71B H 0.9194 0.9006 0.0001 0.257 Uiso 1 1 calc R . .
C72 C 1.0281(12) 0.7826(17) -0.0070(5) 0.347(12) Uani 1 1 d D . .
H72A H 1.0649 0.8298 -0.0022 0.520 Uiso 1 1 calc R . .
H72B H 1.0507 0.7511 -0.0411 0.520 Uiso 1 1 calc R . .
H72C H 1.0427 0.7310 0.0222 0.520 Uiso 1 1 calc R . .
C73 C 0.6897(4) 0.8288(5) 0.1323(3) 0.118(2) Uani 1 1 d . . .
H73A H 0.6684 0.8238 0.0959 0.142 Uiso 1 1 calc R . .
H73B H 0.6498 0.7977 0.1578 0.142 Uiso 1 1 calc R . .
C74 C 0.6611(5) 0.9411(5) 0.1437(4) 0.145(3) Uani 1 1 d . . .
H74A H 0.7096 0.9700 0.1233 0.174 Uiso 1 1 calc R . .
H74B H 0.6680 0.9474 0.1822 0.174 Uiso 1 1 calc R . .
C75 C 0.5481(6) 1.0009(7) 0.1279(4) 0.167(3) Uani 1 1 d . . .
H75A H 0.5011 0.9663 0.1447 0.200 Uiso 1 1 calc R . .
H75B H 0.5279 1.0682 0.1422 0.200 Uiso 1 1 calc R . .
C76 C 0.5349(7) 1.0121(10) 0.0675(4) 0.211(5) Uani 1 1 d . . .
H76A H 0.5971 1.0200 0.0493 0.317 Uiso 1 1 calc R . .
H76B H 0.4757 1.0712 0.0590 0.317 Uiso 1 1 calc R . .
H76C H 0.5233 0.9525 0.0555 0.317 Uiso 1 1 calc R . .
C77 C 0.8469(4) 0.7819(4) 0.1892(2) 0.0935(14) Uani 1 1 d . . .
H77A H 0.8370 0.8540 0.1911 0.112 Uiso 1 1 calc R . .
H77B H 0.9219 0.7461 0.1891 0.112 Uiso 1 1 calc R . .
C78 C 0.7973(5) 0.7473(5) 0.2401(3) 0.1098(17) Uani 1 1 d . . .
H78A H 0.8106 0.6743 0.2403 0.132 Uiso 1 1 calc R . .
H78B H 0.7218 0.7808 0.2407 0.132 Uiso 1 1 calc R . .
C79 C 0.8421(6) 0.7726(6) 0.2903(3) 0.140(2) Uani 1 1 d . . .
H79A H 0.9182 0.7451 0.2875 0.168 Uiso 1 1 calc R . .
H79B H 0.8227 0.8461 0.2917 0.168 Uiso 1 1 calc R . .
C80 C 0.8028(7) 0.7297(8) 0.3423(3) 0.179(3) Uani 1 1 d . . .
H80A H 0.7355 0.7756 0.3536 0.269 Uiso 1 1 calc R . .
H80B H 0.8517 0.7216 0.3704 0.269 Uiso 1 1 calc R . .
H80C H 0.7962 0.6646 0.3361 0.269 Uiso 1 1 calc R . .
O11 O 0.0000 0.0000 0.5000 0.256(9) Uani 0.50 2 d SPDU . .
C81 C -0.0274(12) 0.1098(10) 0.5213(6) 0.142(5) Uani 0.50 1 d PDU . .
C82 C 0.031(7) 0.045(3) 0.5697(18) 0.142(6) Uani 0.074(11) 1 d PDU A 1
C82A C -0.0088(19) 0.1348(19) 0.5774(8) 0.080(9) Uani 0.176(11) 1 d PDU A 2

loop_
_atom_site_aniso_label
_atom_site_aniso_U_11
_atom_site_aniso_U_22
_atom_site_aniso_U_33
_atom_site_aniso_U_23
_atom_site_aniso_U_13
_atom_site_aniso_U_12
Cl1 0.1084(8) 0.0583(6) 0.0467(5) -0.0028(4) -0.0058(5) -0.0214(5)
Cl2 0.0790(6) 0.0599(6) 0.0709(6) -0.0169(5) -0.0109(5) -0.0203(5)
O1 0.247(6) 0.160(4) 0.103(3) -0.034(3) -0.074(4) -0.001(4)
O2 0.179(4) 0.108(3) 0.120(3) 0.021(3) -0.052(3) -0.025(3)
O3 0.110(3) 0.148(3) 0.060(2) -0.013(2) 0.0060(18) 0.014(2)
O4 0.105(2) 0.0664(17) 0.0631(17) 0.0074(14) -0.0134(15) -0.0364(15)
O5 0.101(2) 0.0607(18) 0.120(3) -0.0218(17) 0.0026(19) -0.0187(15)
O6 0.085(2) 0.126(3) 0.138(3) -0.020(2) -0.037(2) -0.040(2)
O7 0.190(4) 0.121(3) 0.168(4) -0.085(3) -0.073(4) 0.010(3)
O8 0.0856(18) 0.0807(18) 0.087(2) -0.0272(16) 0.0090(15) -0.0442(16)
O9 0.161(5) 0.234(7) 0.253(8) -0.109(6) 0.116(5) -0.110(5)
O10 0.145(4) 0.141(4) 0.106(3) -0.042(3) 0.030(2) -0.028(3)
N1 0.138(4) 0.114(4) 0.080(3) 0.000(3) -0.032(3) -0.036(3)
N2 0.086(2) 0.086(2) 0.065(2) -0.0190(19) -0.0095(18) -0.011(2)
N3 0.072(2) 0.086(2) 0.062(2) -0.0168(18) 0.0024(17) -0.0139(18)
N4 0.082(2) 0.0651(19) 0.054(2) 0.0023(15) -0.0037(16) -0.0279(16)
N5 0.099(2) 0.063(2) 0.0506(19) 0.0009(15) -0.0095(17) -0.0262(18)
N6 0.100(3) 0.066(2) 0.077(2) -0.0183(18) -0.012(2) -0.0169(19)
N7 0.082(2) 0.065(2) 0.088(3) -0.0043(19) -0.010(2) -0.0179(17)
N8 0.076(2) 0.096(3) 0.085(3) -0.002(2) -0.0228(19) -0.029(2)
N9 0.079(2) 0.091(3) 0.085(3) -0.004(2) -0.0196(19) -0.031(2)
N10 0.091(2) 0.083(2) 0.069(2) -0.0234(19) -0.0025(19) -0.026(2)
N11 0.076(2) 0.066(2) 0.076(2) -0.0240(17) 0.0034(18) -0.0243(17)
N12 0.080(2) 0.0597(19) 0.071(2) -0.0066(16) 0.0062(18) -0.0280(16)
N13 0.079(2) 0.0637(19) 0.063(2) -0.0140(16) 0.0012(17) -0.0323(16)
N14 0.117(4) 0.121(4) 0.120(4) -0.036(3) 0.031(3) -0.037(3)
N15 0.068(2) 0.094(3) 0.120(3) 0.002(2) -0.009(2) -0.035(2)
N16 0.092(3) 0.093(3) 0.082(3) -0.022(2) 0.008(2) -0.056(2)
C1 0.113(4) 0.088(3) 0.067(3) 0.001(2) -0.011(3) -0.038(3)
C2 0.120(4) 0.084(3) 0.078(3) -0.001(3) -0.015(3) -0.024(3)
C3 0.108(3) 0.083(3) 0.071(3) -0.008(2) -0.008(3) -0.027(3)
C4 0.075(3) 0.088(3) 0.062(3) -0.008(2) -0.001(2) -0.028(2)
C5 0.105(3) 0.099(3) 0.069(3) -0.018(3) -0.011(3) -0.016(3)
C6 0.106(4) 0.107(4) 0.077(3) -0.024(3) -0.013(3) -0.018(3)
C7 0.077(3) 0.094(3) 0.058(3) -0.013(2) 0.002(2) -0.022(2)
C8 0.061(2) 0.070(2) 0.069(3) -0.005(2) 0.0017(19) -0.0233(19)
C9 0.070(2) 0.069(2) 0.068(3) -0.002(2) 0.002(2) -0.030(2)
C10 0.073(3) 0.079(3) 0.079(3) 0.004(2) -0.011(2) -0.022(2)
C11 0.080(3) 0.085(3) 0.105(4) 0.014(3) -0.002(3) -0.014(2)
C12 0.095(3) 0.076(3) 0.105(4) -0.004(3) 0.010(3) -0.014(3)
C13 0.091(3) 0.077(3) 0.077(3) -0.012(2) 0.006(2) -0.025(2)
C14 0.077(3) 0.063(2) 0.067(3) -0.003(2) -0.012(2) -0.037(2)
C15 0.102(3) 0.064(2) 0.053(2) -0.0066(19) 0.000(2) -0.036(2)
C16 0.117(4) 0.063(2) 0.056(2) -0.0109(19) 0.000(2) -0.038(2)
C17 0.120(4) 0.084(3) 0.079(3) -0.023(3) 0.012(3) -0.038(3)
C18 0.178(6) 0.094(4) 0.059(3) -0.023(3) 0.013(3) -0.069(4)
C19 0.144(5) 0.107(4) 0.064(3) -0.009(3) -0.011(3) -0.066(4)
C20 0.123(4) 0.092(3) 0.059(3) -0.005(2) -0.018(3) -0.055(3)
C21 0.084(3) 0.063(3) 0.076(3) -0.008(2) 0.006(2) -0.026(2)
C22 0.061(2) 0.073(3) 0.111(4) 0.010(3) -0.012(2) -0.024(2)
C23 0.062(2) 0.080(3) 0.103(4) 0.014(3) -0.023(2) -0.024(2)
C24 0.090(3) 0.105(4) 0.129(5) 0.020(3) -0.042(3) -0.042(3)
C25 0.080(4) 0.100(4) 0.169(7) 0.035(4) -0.050(4) -0.027(3)
C26 0.076(3) 0.091(4) 0.180(7) 0.011(4) -0.018(4) -0.015(3)
C27 0.075(3) 0.082(3) 0.132(5) 0.003(3) -0.001(3) -0.013(3)
C28 0.077(3) 0.098(3) 0.081(3) 0.007(3) -0.020(2) -0.044(3)
C29 0.081(3) 0.114(4) 0.066(3) -0.009(3) 0.004(2) -0.045(3)
C30 0.087(3) 0.103(4) 0.062(3) -0.022(2) 0.005(2) -0.044(3)
C31 0.129(4) 0.118(4) 0.091(4) -0.039(3) -0.016(3) -0.038(3)
C32 0.129(5) 0.178(7) 0.097(5) -0.057(5) -0.016(4) -0.040(5)
C33 0.120(5) 0.204(8) 0.067(4) -0.023(5) -0.013(3) -0.049(5)
C34 0.116(4) 0.147(5) 0.068(3) -0.010(3) -0.013(3) -0.044(4)
C35 0.080(3) 0.082(3) 0.092(3) -0.036(3) 0.001(2) -0.030(2)
C36 0.073(3) 0.060(2) 0.075(3) -0.011(2) 0.011(2) -0.028(2)
C37 0.077(3) 0.059(2) 0.073(3) -0.006(2) 0.007(2) -0.026(2)
C38 0.097(3) 0.077(3) 0.094(4) -0.002(3) -0.004(3) -0.023(3)
C39 0.094(3) 0.076(3) 0.121(5) 0.003(3) 0.001(3) -0.006(3)
C40 0.092(4) 0.071(3) 0.137(5) -0.027(3) 0.020(3) -0.015(3)
C41 0.086(3) 0.069(3) 0.106(4) -0.025(3) 0.011(3) -0.023(2)
C42 0.079(3) 0.062(2) 0.055(2) -0.0065(18) -0.007(2) -0.027(2)
C43 0.073(2) 0.061(2) 0.059(2) -0.0060(18) -0.0090(19) -0.0222(19)
C44 0.090(3) 0.072(3) 0.066(3) -0.011(2) -0.001(2) -0.034(2)
C45 0.105(4) 0.078(3) 0.070(3) -0.022(2) 0.003(3) -0.026(3)
C46 0.083(3) 0.087(3) 0.082(3) -0.020(3) 0.010(2) -0.027(2)
C47 0.095(4) 0.120(4) 0.156(6) -0.061(4) 0.029(4) -0.052(3)
C48 0.090(3) 0.106(4) 0.128(5) -0.059(3) 0.025(3) -0.050(3)
C49 0.109(4) 0.099(4) 0.091(3) -0.004(3) -0.004(3) -0.062(3)
C50 0.114(4) 0.106(4) 0.147(6) -0.002(4) 0.000(4) -0.044(3)
C51 0.235(7) 0.173(7) 0.245(10) 0.001(6) -0.025(7) -0.102(6)
C52 0.235(7) 0.173(7) 0.245(10) 0.001(6) -0.025(7) -0.102(6)
C53 0.107(3) 0.092(3) 0.090(4) -0.017(3) 0.018(3) -0.053(3)
C54 0.141(5) 0.135(5) 0.091(4) -0.022(3) 0.023(3) -0.076(4)
C55 0.197(7) 0.198(8) 0.092(5) -0.003(5) 0.028(5) -0.086(6)
C56 0.345(16) 0.351(17) 0.113(7) 0.018(9) -0.026(9) -0.153(14)
C57 0.098(3) 0.090(3) 0.095(4) -0.027(3) 0.005(3) -0.054(3)
C58 0.104(4) 0.094(4) 0.171(6) -0.041(4) 0.014(4) -0.048(3)
C59 0.106(4) 0.089(4) 0.206(8) -0.001(4) 0.007(5) -0.046(3)
C60 0.169(7) 0.149(6) 0.186(8) 0.028(6) -0.053(6) -0.057(5)
C61 0.104(4) 0.143(5) 0.110(4) -0.050(4) 0.006(3) -0.074(3)
C62 0.142(5) 0.255(9) 0.110(5) -0.078(6) 0.015(4) -0.114(6)
C63 0.171(7) 0.352(14) 0.122(6) -0.106(8) 0.008(5) -0.138(9)
C64 0.154(7) 0.268(13) 0.261(14) -0.139(11) -0.033(8) -0.032(7)
C65 0.102(4) 0.098(4) 0.134(5) -0.013(3) -0.014(3) -0.045(3)
C66 0.126(5) 0.098(4) 0.191(7) -0.030(4) -0.027(5) -0.026(4)
C67 0.161(7) 0.114(6) 0.299(13) -0.044(7) 0.034(7) -0.049(5)
C68 0.200(9) 0.135(7) 0.285(14) -0.049(8) -0.015(9) 0.000(7)
C69 0.084(3) 0.116(4) 0.117(5) 0.009(3) -0.016(3) -0.038(3)
C70 0.137(5) 0.202(7) 0.114(5) 0.006(5) -0.023(4) -0.076(5)
C71 0.214(5) 0.215(5) 0.213(5) -0.0116(11) -0.0094(11) -0.0688(18)
C72 0.282(16) 0.70(4) 0.134(9) 0.019(15) -0.006(10) -0.27(2)
C73 0.079(3) 0.119(5) 0.154(6) 0.013(4) -0.011(3) -0.031(3)
C74 0.115(5) 0.108(5) 0.198(8) -0.013(5) -0.022(5) -0.014(4)
C75 0.143(6) 0.156(7) 0.170(8) -0.017(6) -0.016(6) -0.002(5)
C76 0.139(7) 0.329(15) 0.172(9) 0.031(9) -0.032(6) -0.089(8)
C77 0.083(3) 0.101(4) 0.107(4) -0.010(3) -0.007(3) -0.042(3)
C78 0.105(4) 0.117(4) 0.111(5) -0.002(3) -0.003(3) -0.042(3)
C79 0.163(6) 0.149(6) 0.116(6) -0.017(5) -0.006(5) -0.058(5)
C80 0.189(8) 0.258(11) 0.106(6) -0.013(6) 0.010(5) -0.095(7)
O11 0.256(10) 0.256(10) 0.256(10) -0.0134(12) -0.0102(11) -0.083(3)
C81 0.141(5) 0.143(5) 0.142(5) -0.0075(11) -0.0051(10) -0.0462(17)
C82 0.142(6) 0.142(6) 0.142(6) -0.0075(11) -0.0060(11) -0.046(2)
C82A 0.080(9) 0.081(9) 0.080(9) -0.0037(11) -0.0033(11) -0.026(3)

loop_
_atom_type_symbol
_atom_type_description
_atom_type_scat_dispersion_real
_atom_type_scat_dispersion_imag
_atom_type_scat_source
C C 0.0033 0.0016 'International Tables Vol C Tables 4.2.6.8 and 6.1.1.4'
H H 0.0000 0.0000 'International Tables Vol C Tables 4.2.6.8 and 6.1.1.4'
N N 0.0061 0.0033 'International Tables Vol C Tables 4.2.6.8 and 6.1.1.4'
O O 0.0106 0.0060 'International Tables Vol C Tables 4.2.6.8 and 6.1.1.4'
Cl Cl 0.1484 0.1585 'International Tables Vol C Tables 4.2.6.8 and 6.1.1.4'

loop_
_geom_angle_atom_site_label_1
_geom_angle_atom_site_label_2
_geom_angle_atom_site_label_3
_geom_angle
_geom_angle_site_symmetry_1
O1 N1 O2 121.7(5) .
O1 N1 C1 118.8(5) .
O2 N1 C1 119.5(5) .
C7 N2 C4 128.6(4) .
C7 N3 C8 127.8(3) .
C14 N4 C9 125.6(3) .
C14 N5 C15 124.9(3) .
C21 N6 C16 125.5(4) .
C21 N7 C22 125.9(4) .
C28 N8 C23 123.9(4) .
C28 N9 C29 124.6(4) .
C35 N10 C30 126.4(4) .
C35 N11 C36 126.7(3) .
C42 N12 C37 122.6(3) .
C43 N13 C42 127.5(3) .
O9 N14 O10 121.9(6) .
O9 N14 C46 119.3(5) .
O10 N14 C46 118.8(6) .
C77 N15 C65 111.6(4) .
C77 N15 C69 106.2(4) .
C65 N15 C69 110.3(4) .
C77 N15 C73 110.4(4) .
C65 N15 C73 106.9(4) .
C69 N15 C73 111.5(4) .
C57 N16 C49 107.2(3) .
C57 N16 C53 111.4(4) .
C49 N16 C53 111.1(3) .
C57 N16 C61 110.4(4) .
C49 N16 C61 111.3(4) .
C53 N16 C61 105.6(3) .
C6 C1 C2 120.9(5) .
C6 C1 N1 121.0(5) .
C2 C1 N1 118.0(5) .
C3 C2 C1 119.1(5) .
C2 C3 C4 121.4(4) .
C3 C4 C5 119.5(4) .
C3 C4 N2 117.2(4) .
C5 C4 N2 123.3(4) .
C6 C5 C4 119.1(5) .
C1 C6 C5 120.0(5) .
O3 C7 N3 124.2(4) .
O3 C7 N2 124.8(4) .
N3 C7 N2 111.0(4) .
C13 C8 C9 119.0(4) .
C13 C8 N3 123.2(4) .
C9 C8 N3 117.8(3) .
C10 C9 C8 119.2(4) .
C10 C9 N4 122.3(4) .
C8 C9 N4 118.4(3) .
C9 C10 C11 121.0(4) .
C10 C11 C12 120.3(4) .
C13 C12 C11 119.2(5) .
C12 C13 C8 121.3(5) .
O4 C14 N5 123.1(4) .
O4 C14 N4 123.8(4) .
N5 C14 N4 113.1(4) .
C16 C15 C20 121.1(4) .
C16 C15 N5 118.0(4) .
C20 C15 N5 120.8(4) .
C15 C16 C17 120.1(4) .
C15 C16 N6 117.6(4) .
C17 C16 N6 122.2(5) .
C16 C17 C18 118.2(5) .
C19 C18 C17 120.9(5) .
C18 C19 C20 121.2(5) .
C19 C20 C15 118.3(5) .
O5 C21 N6 123.0(4) .
O5 C21 N7 124.5(4) .
N6 C21 N7 112.5(4) .
C27 C22 C23 118.9(5) .
C27 C22 N7 122.3(5) .
C23 C22 N7 118.8(4) .
C24 C23 C22 119.8(5) .
C24 C23 N8 122.1(5) .
C22 C23 N8 118.1(4) .
C23 C24 C25 121.1(6) .
C26 C25 C24 118.9(6) .
C25 C26 C27 122.2(6) .
C26 C27 C22 119.0(6) .
O6 C28 N9 124.6(4) .
O6 C28 N8 122.3(5) .
N9 C28 N8 113.1(4) .
C34 C29 N9 121.5(5) .
C34 C29 C30 118.9(5) .
N9 C29 C30 119.6(4) .
C31 C30 C29 118.3(5) .
C31 C30 N10 123.5(5) .
C29 C30 N10 118.1(4) .
C32 C31 C30 120.4(6) .
C33 C32 C31 121.2(6) .
C32 C33 C34 120.4(6) .
C33 C34 C29 120.7(6) .
O7 C35 N10 124.0(4) .
O7 C35 N11 120.8(5) .
N10 C35 N11 115.0(4) .
C37 C36 C41 118.7(4) .
C37 C36 N11 118.3(3) .
C41 C36 N11 123.0(4) .
C36 C37 C38 120.1(4) .
C36 C37 N12 121.5(4) .
C38 C37 N12 118.5(4) .
C37 C38 C39 120.8(5) .
C40 C39 C38 118.4(5) .
C39 C40 C41 122.4(5) .
C40 C41 C36 119.5(5) .
O8 C42 N12 122.1(3) .
O8 C42 N13 124.2(4) .
N12 C42 N13 113.6(4) .
N13 C43 C48 125.0(4) .
N13 C43 C44 117.2(4) .
C48 C43 C44 117.9(4) .
C43 C44 C45 120.0(4) .
C46 C45 C44 120.3(4) .
C47 C46 C45 120.6(4) .
C47 C46 N14 119.5(5) .
C45 C46 N14 119.9(5) .
C46 C47 C48 120.0(5) .
C47 C48 C43 121.2(4) .
N16 C49 C50 116.7(4) .
C49 C50 C51 112.2(6) .
C52 C51 C50 111.9(10) .
C54 C53 N16 115.9(4) .
C55 C54 C53 112.6(5) .
C56 C55 C54 112.9(8) .
N16 C57 C58 115.6(4) .
C57 C58 C59 112.1(4) .
C58 C59 C60 112.1(6) .
C62 C61 N16 115.5(4) .
C61 C62 C63 110.4(6) .
C64 C63 C62 121.7(8) .
C66 C65 N15 115.6(4) .
C67 C66 C65 114.2(6) .
C66 C67 C68 118.8(8) .
N15 C69 C70 116.6(5) .
C69 C70 C71 109.6(7) .
C72 C71 C70 120.9(13) .
C74 C73 N15 114.7(5) .
C73 C74 C75 111.3(6) .
C76 C75 C74 113.3(7) .
N15 C77 C78 117.1(4) .
C77 C78 C79 110.3(5) .
C80 C79 C78 112.1(6) .
C81 O11 C81 180.0(10) 2_556
C82A C81 C82 46.8(17) .
C82A C81 O11 125.9(13) .
C82 C81 O11 79.5(12) .

loop_
_geom_bond_atom_site_label_1
_geom_bond_atom_site_label_2
_geom_bond_distance
_geom_bond_site_symmetry_2
O1 N1 1.190(6) .
O2 N1 1.219(6) .
O3 C7 1.196(5) .
O4 C14 1.234(5) .
O5 C21 1.212(5) .
O6 C28 1.207(5) .
O7 C35 1.220(5) .
O8 C42 1.218(4) .
O9 N14 1.202(6) .
O10 N14 1.205(6) .
N1 C1 1.461(6) .
N2 C7 1.378(6) .
N2 C4 1.397(5) .
N3 C7 1.358(5) .
N3 C8 1.404(5) .
N4 C14 1.363(5) .
N4 C9 1.411(5) .
N5 C14 1.354(5) .
N5 C15 1.421(5) .
N6 C21 1.359(5) .
N6 C16 1.412(5) .
N7 C21 1.369(5) .
N7 C22 1.402(6) .
N8 C28 1.378(6) .
N8 C23 1.401(6) .
N9 C28 1.352(6) .
N9 C29 1.408(6) .
N10 C35 1.347(6) .
N10 C30 1.417(6) .
N11 C35 1.353(5) .
N11 C36 1.401(5) .
N12 C42 1.360(5) .
N12 C37 1.425(5) .
N13 C43 1.369(5) .
N13 C42 1.379(5) .
N14 C46 1.463(7) .
N15 C77 1.485(6) .
N15 C65 1.521(6) .
N15 C69 1.534(7) .
N15 C73 1.551(6) .
N16 C57 1.504(6) .
N16 C49 1.505(6) .
N16 C53 1.513(6) .
N16 C61 1.534(6) .
C1 C6 1.365(7) .
C1 C2 1.383(7) .
C2 C3 1.359(6) .
C3 C4 1.380(6) .
C4 C5 1.390(6) .
C5 C6 1.389(7) .
C8 C13 1.386(6) .
C8 C9 1.400(6) .
C9 C10 1.369(6) .
C10 C11 1.372(6) .
C11 C12 1.384(7) .
C12 C13 1.365(7) .
C15 C16 1.390(6) .
C15 C20 1.395(6) .
C16 C17 1.393(6) .
C17 C18 1.408(7) .
C18 C19 1.367(8) .
C19 C20 1.386(7) .
C22 C27 1.391(6) .
C22 C23 1.396(7) .
C23 C24 1.374(7) .
C24 C25 1.375(8) .
C25 C26 1.349(9) .
C26 C27 1.381(9) .
C29 C34 1.385(7) .
C29 C30 1.413(7) .
C30 C31 1.380(6) .
C31 C32 1.373(9) .
C32 C33 1.336(10) .
C33 C34 1.364(9) .
C36 C37 1.379(6) .
C36 C41 1.388(6) .
C37 C38 1.384(6) .
C38 C39 1.386(7) .
C39 C40 1.334(8) .
C40 C41 1.386(8) .
C43 C48 1.385(6) .
C43 C44 1.388(5) .
C44 C45 1.391(6) .
C45 C46 1.357(6) .
C46 C47 1.353(6) .
C47 C48 1.376(7) .
C49 C50 1.518(8) .
C50 C51 1.567(11) .
C51 C52 1.380(13) .
C53 C54 1.494(7) .
C54 C55 1.473(9) .
C55 C56 1.468(12) .
C57 C58 1.510(7) .
C58 C59 1.526(8) .
C59 C60 1.551(11) .
C61 C62 1.486(9) .
C62 C63 1.491(8) .
C63 C64 1.308(11) .
C65 C66 1.504(8) .
C66 C67 1.434(9) .
C67 C68 1.435(11) .
C69 C70 1.536(8) .
C70 C71 1.567(14) .
C71 C72 1.278(13) .
C73 C74 1.522(8) .
C74 C75 1.538(9) .
C75 C76 1.500(12) .
C77 C78 1.506(8) .
C78 C79 1.520(8) .
C79 C80 1.513(10) .
O11 C81 1.568(12) 2_556
O11 C81 1.568(12) .
C81 C82A 1.502(17) .
C81 C82 1.53(2) .

loop_
_geom_hbond_atom_site_label_D
_geom_hbond_atom_site_label_H
_geom_hbond_atom_site_label_A
_geom_hbond_distance_DH
_geom_hbond_distance_HA
_geom_hbond_distance_DA
_geom_hbond_angle_DHA
N2 H2 Cl1 0.86 2.40 3.222(4) 161.3
N3 H3 Cl2 0.86 2.68 3.405(4) 142.2
N3 H3 Cl1 0.86 2.92 3.530(3) 129.9
N4 H4 Cl1 0.86 2.73 3.444(3) 141.4
N5 H5 Cl1 0.86 2.47 3.298(3) 160.7
N6 H6 Cl2 0.86 2.51 3.345(3) 163.7
N7 H7 Cl2 0.86 2.76 3.483(4) 142.3
N8 H8 Cl2 0.86 2.88 3.463(4) 126.2
N9 H9 Cl2 0.86 2.60 3.295(4) 139.2
N10 H10 Cl2 0.86 2.48 3.292(3) 157.7
N11 H11 Cl2 0.86 2.62 3.418(3) 154.6
N12 H12 O4 0.86 2.10 2.903(4) 155.0
N13 H13 O4 0.86 2.26 3.050(4) 153.2
